data_2214415
loop_
_publ_author_name
'Srinivasan, Krishnan'
'Govindarajan, Subbaiah'
'Harrison, William T. A.'

_publ_section_title
;<i>catena</i>-Poly[[dihydraziniummanganese(II)]-di-\m-sulfato-\k^4^<i>O</i>:<i>O</i>']
 from synchrotron data
;
_journal_coeditor_code WM2112
_journal_issue 7
_journal_name_full 'Acta Crystallographica Section E'
_journal_page_first i152
_journal_page_last i152
_journal_paper_doi 10.1107/S1600536807024579
_journal_volume 63
_journal_year 2007
_chemical_formula_iupac 'Mn (N2 H5)2 (S O4)2'
_chemical_formula_moiety 'H10 Mn N4 O8 S2'
_chemical_formula_structural 'Mn (N2 H5)2 (S O4)2'
_chemical_formula_sum 'H10 Mn N4 O8 S2'
_chemical_formula_weight 313.18
_chemical_name_systematic
;
<i>catena</i>-poly[[dihydraziniummanganese(II)]-di-\m-sulfato-\k^4^O:O']
;
_space_group_IT_number 2
_symmetry_cell_setting triclinic
_symmetry_space_group_name_Hall '-P 1'
_symmetry_space_group_name_H-M 'P -1'
_atom_sites_solution_hydrogens geom
_atom_sites_solution_primary direct
_atom_sites_solution_secondary difmap
_audit_creation_method SHELXL-97
_cell_angle_alpha 92.651(2)
_cell_angle_beta 104.332(2)
_cell_angle_gamma 99.249(2)
_cell_formula_units_Z 1
_cell_length_a 5.3910(10)
_cell_length_b 5.8678(11)
_cell_length_c 7.3954(14)
_cell_measurement_temperature 120(2)
_cell_volume 222.81(7)
_computing_cell_refinement 'SAINT (Bruker, 2004)'
_computing_data_collection 'APEX2 (Bruker, 2004)'
_computing_data_reduction SAINT
_computing_molecular_graphics 'ORTEP-3 (Farrugia, 1997)'
_computing_publication_material SHELXL97
_computing_structure_refinement 'SHELXL97 (Sheldrick, 1997)'
_computing_structure_solution 'SHELXS97 (Sheldrick, 1997)'
_diffrn_ambient_temperature 120(2)
_diffrn_measured_fraction_theta_full 0.634
_diffrn_measured_fraction_theta_max 0.634
_diffrn_measurement_device_type 'Bruker SMART 1000 CCD'
_diffrn_measurement_method \w
_diffrn_radiation_monochromator graphite
_diffrn_radiation_source 'beam line 9.8 at Daresbury synchrotron'
_diffrn_radiation_type synchrotron
_diffrn_radiation_wavelength 0.69050
_diffrn_reflns_av_R_equivalents 0.0268
_diffrn_reflns_av_sigmaI/netI 0.0437
_diffrn_reflns_limit_h_max 7
_diffrn_reflns_limit_h_min -7
_diffrn_reflns_limit_k_max 8
_diffrn_reflns_limit_k_min -8
_diffrn_reflns_limit_l_max 10
_diffrn_reflns_limit_l_min -10
_diffrn_reflns_number 1414
_diffrn_reflns_theta_full 29.73
_diffrn_reflns_theta_max 29.73
_diffrn_reflns_theta_min 3.85
_exptl_absorpt_coefficient_mu 1.988
_exptl_absorpt_correction_T_max 0.998
_exptl_absorpt_correction_T_min 0.961
_exptl_absorpt_correction_type multi-scan
_exptl_absorpt_process_details '(SADABS; Bruker, 2004)'
_exptl_crystal_colour colourless
_exptl_crystal_density_diffrn 2.334
_exptl_crystal_density_method 'not measured'
_exptl_crystal_description plate
_exptl_crystal_F_000 159
_exptl_crystal_size_max 0.02
_exptl_crystal_size_mid 0.02
_exptl_crystal_size_min 0.001
_refine_diff_density_max 0.730
_refine_diff_density_min -1.057
_refine_ls_extinction_method none
_refine_ls_goodness_of_fit_ref 1.230
_refine_ls_hydrogen_treatment constr
_refine_ls_matrix_type full
_refine_ls_number_parameters 71
_refine_ls_number_reflns 881
_refine_ls_number_restraints 0
_refine_ls_restrained_S_all 1.230
_refine_ls_R_factor_all 0.0824
_refine_ls_R_factor_gt 0.0819
_refine_ls_shift/su_max 0.000
_refine_ls_shift/su_mean 0.000
_refine_ls_structure_factor_coef Fsqd
_refine_ls_weighting_details 'w=1/[\s^2^(Fo^2^)+(0.2P)^2^] where P=(Fo^2^+2Fc^2^)/3'
_refine_ls_weighting_scheme calc
_refine_ls_wR_factor_gt 0.2471
_refine_ls_wR_factor_ref 0.2483
_reflns_number_gt 852
_reflns_number_total 881
_reflns_threshold_expression I>2\s(I)
_cod_data_source_file wm2112.cif
_cod_data_source_block I
_cod_database_code 2214415
_cod_database_fobs_code 2214415

loop_
_symmetry_equiv_pos_as_xyz
'x, y, z'
'-x, -y, -z'

loop_
_atom_site_type_symbol
_atom_site_label
_atom_site_fract_x
_atom_site_fract_y
_atom_site_fract_z
_atom_site_U_iso_or_equiv
_atom_site_adp_type
_atom_site_calc_flag
_atom_site_refinement_flags
_atom_site_occupancy
Mn Mn1 0.0000 0.0000 0.0000 0.0057(5) Uani d S 1
S S1 0.63753(11) 0.24939(10) 0.22017(8) 0.0049(5) Uani d . 1
O O1 0.3752(4) 0.2300(3) 0.0925(3) 0.0112(6) Uani d . 1
O O2 0.8345(4) 0.2732(3) 0.1091(3) 0.0082(6) Uani d . 1
O O3 0.6580(4) 0.0439(3) 0.3271(3) 0.0098(6) Uani d . 1
O O4 0.6915(4) 0.4609(3) 0.3504(3) 0.0081(6) Uani d . 1
N N1 0.0682(4) -0.1820(4) 0.2659(3) 0.0073(6) Uani d . 1
H H1A 0.1181 -0.0716 0.3665 0.009 Uiso calc R 1
H H1B -0.0870 -0.2701 0.2709 0.009 Uiso calc R 1
N N2 0.2616(5) -0.3304(4) 0.2857(3) 0.0089(6) Uani d . 1
H H2A 0.2730 -0.3998 0.3943 0.011 Uiso calc R 1
H H2B 0.4187 -0.2440 0.2883 0.011 Uiso calc R 1
H H2C 0.2146 -0.4408 0.1871 0.011 Uiso calc R 1

loop_
_atom_site_aniso_label
_atom_site_aniso_U_11
_atom_site_aniso_U_22
_atom_site_aniso_U_33
_atom_site_aniso_U_12
_atom_site_aniso_U_13
_atom_site_aniso_U_23
Mn1 0.0062(6) 0.0061(6) 0.0046(6) 0.0002(4) 0.0013(4) 0.0010(3)
S1 0.0056(6) 0.0052(6) 0.0039(7) -0.0009(4) 0.0023(4) 0.0001(4)
O1 0.0065(10) 0.0126(10) 0.0115(12) -0.0026(7) -0.0006(8) 0.0011(8)
O2 0.0095(9) 0.0097(10) 0.0075(10) -0.0005(7) 0.0075(7) 0.0011(7)
O3 0.0131(10) 0.0075(10) 0.0090(11) 0.0002(7) 0.0035(8) 0.0037(7)
O4 0.0115(9) 0.0070(10) 0.0055(10) 0.0000(7) 0.0029(7) -0.0005(7)
N1 0.0071(10) 0.0084(11) 0.0081(11) 0.0022(8) 0.0042(8) 0.0018(8)
N2 0.0111(11) 0.0087(11) 0.0070(12) 0.0018(8) 0.0026(8) 0.0014(7)

loop_
_atom_type_symbol
_atom_type_description
_atom_type_scat_dispersion_real
_atom_type_scat_dispersion_imag
_atom_type_scat_source
H H 0.0000 0.0000 'International Tables Vol C Tables 4.2.6.8 and 6.1.1.4'
N N 0.0061 0.0033 'International Tables Vol C Tables 4.2.6.8 and 6.1.1.4'
O O 0.0106 0.0060 'International Tables Vol C Tables 4.2.6.8 and 6.1.1.4'
S S 0.1246 0.1234 'International Tables Vol C Tables 4.2.6.8 and 6.1.1.4'
Mn Mn 0.3368 0.7283 'International Tables Vol C Tables 4.2.6.8 and 6.1.1.4'

loop_
_geom_angle_atom_site_label_1
_geom_angle_atom_site_label_2
_geom_angle_atom_site_label_3
_geom_angle_site_symmetry_1
_geom_angle_site_symmetry_3
_geom_angle
O2 Mn1 O2 2_655 1_455 180.0
O2 Mn1 O1 2_655 2 87.22(7)
O2 Mn1 O1 1_455 2 92.78(7)
O2 Mn1 O1 2_655 . 92.78(7)
O2 Mn1 O1 1_455 . 87.22(7)
O1 Mn1 O1 2 . 180.0
O2 Mn1 N1 2_655 . 84.77(8)
O2 Mn1 N1 1_455 . 95.23(8)
O1 Mn1 N1 2 . 87.42(8)
O1 Mn1 N1 . . 92.58(8)
O2 Mn1 N1 2_655 2 95.23(8)
O2 Mn1 N1 1_455 2 84.77(8)
O1 Mn1 N1 2 2 92.58(8)
O1 Mn1 N1 . 2 87.42(8)
N1 Mn1 N1 . 2 180.0
O3 S1 O1 . . 111.04(11)
O3 S1 O4 . . 109.90(11)
O1 S1 O4 . . 108.98(13)
O3 S1 O2 . . 109.51(11)
O1 S1 O2 . . 109.35(12)
O4 S1 O2 . . 107.99(11)
S1 O1 Mn1 . . 142.28(13)
S1 O2 Mn1 . 1_655 127.72(11)
N2 N1 Mn1 . . 115.31(15)
N2 N1 H1A . . 108.4
Mn1 N1 H1A . . 108.4
N2 N1 H1B . . 108.4
Mn1 N1 H1B . . 108.4
H1A N1 H1B . . 107.5
N1 N2 H2A . . 109.5
N1 N2 H2B . . 109.5
H2A N2 H2B . . 109.5
N1 N2 H2C . . 109.5
H2A N2 H2C . . 109.5
H2B N2 H2C . . 109.5

loop_
_geom_bond_atom_site_label_1
_geom_bond_atom_site_label_2
_geom_bond_site_symmetry_2
_geom_bond_distance
_geom_bond_publ_flag
Mn1 O2 2_655 2.1712(19) y
Mn1 O2 1_455 2.1712(19) ?
Mn1 O1 2 2.1752(18) ?
Mn1 O1 . 2.1752(18) y
Mn1 N1 . 2.259(2) y
Mn1 N1 2 2.259(2) ?
S1 O3 . 1.4765(19) ?
S1 O1 . 1.4772(19) ?
S1 O4 . 1.4787(19) ?
S1 O2 . 1.489(2) ?
O2 Mn1 1_655 2.1712(19) ?
N1 N2 . 1.447(3) ?
N1 H1A . 0.9200 ?
N1 H1B . 0.9200 ?
N2 H2A . 0.9100 ?
N2 H2B . 0.9100 ?
N2 H2C . 0.9100 ?

loop_
_geom_hbond_atom_site_label_D
_geom_hbond_atom_site_label_H
_geom_hbond_atom_site_label_A
_geom_hbond_site_symmetry_A
_geom_hbond_distance_DH
_geom_hbond_distance_HA
_geom_hbond_distance_DA
_geom_hbond_angle_DHA
N1 H1A O3 2_656 0.92 2.27 3.014(3) 137
N1 H1B O4 1_445 0.92 2.02 2.879(3) 154
N2 H2A O4 2_656 0.91 1.91 2.794(3) 165
N2 H2B O3 . 0.91 1.92 2.755(3) 152
N2 H2C O2 2_655 0.91 2.41 2.882(3) 112
N2 H2C O2 1_445 0.91 2.36 2.988(3) 126
N2 H2C O1 1_545 0.91 2.38 3.110(3) 137

loop_
_geom_torsion_atom_site_label_1
_geom_torsion_atom_site_label_2
_geom_torsion_atom_site_label_3
_geom_torsion_atom_site_label_4
_geom_torsion_site_symmetry_1
_geom_torsion_site_symmetry_4
_geom_torsion
O3 S1 O1 Mn1 . . -1.2(3)
O4 S1 O1 Mn1 . . -122.4(2)
O2 S1 O1 Mn1 . . 119.8(2)
O2 Mn1 O1 S1 2_655 . -61.4(2)
O2 Mn1 O1 S1 1_455 . 118.6(2)
N1 Mn1 O1 S1 . . 23.5(2)
N1 Mn1 O1 S1 2 . -156.5(2)
O3 S1 O2 Mn1 . 1_655 27.96(18)
O1 S1 O2 Mn1 . 1_655 -93.92(16)
O4 S1 O2 Mn1 . 1_655 147.62(14)
O2 Mn1 N1 N2 2_655 . 21.43(16)
O2 Mn1 N1 N2 1_455 . -158.57(16)
O1 Mn1 N1 N2 2 . 108.87(17)
O1 Mn1 N1 N2 . . -71.13(17)
